data_4029219
loop_
_publ_author_name
'Fallon, Thomas'
'Willis, Anthony C'
'Paddon-Row, Michael N'
'Sherburn, Michael S'

_publ_section_title
;
 Furanodendralenes.
;
_journal_issue 7
_journal_name_full 'The Journal of organic chemistry'
_journal_page_first 3185
_journal_page_last 3193
_journal_paper_doi 10.1021/jo500458y
_journal_volume 79
_journal_year 2014
_chemical_compound_source local
_chemical_formula_moiety 'C16 H16 N2 O5'
_chemical_formula_sum 'C16 H16 N2 O5'
_chemical_formula_weight 316.31
_space_group_IT_number 14
_symmetry_cell_setting monoclinic
_symmetry_space_group_name_Hall '-P 2ybc'
_symmetry_space_group_name_H-M 'P 1 21/c 1'
_atom_sites_solution_hydrogens geom
_atom_sites_solution_primary direct
_audit_creation_date 12-03-14
_audit_creation_method CRYSTALS_ver_14.11
_audit_update_record
; 
2012-03-15 - Report on C16 H16 N2 O5
             by Anthony C. Willis 
             for Thomas Fallon and Mick Sherburn 
2012-03-15 - passes checkcif tests with minor warnings 
;
_cell_angle_alpha 90
_cell_angle_beta 90.020(2)
_cell_angle_gamma 90
_cell_formula_units_Z 8
_cell_length_a 8.2762(3)
_cell_length_b 23.8663(11)
_cell_length_c 14.7994(7)
_cell_measurement_reflns_used 15593
_cell_measurement_temperature 200
_cell_measurement_theta_max 25
_cell_measurement_theta_min 2.6
_cell_volume 2923.2(2)
_computing_cell_refinement 'DENZO/SCALEPACK (Otwinowski & Minor, 1997)'
_computing_data_collection 'COLLECT (Nonius, 2001).'
_computing_data_reduction 'DENZO/SCALEPACK (Otwinowski & Minor, 1997)'
_computing_molecular_graphics
;  
ORTEP-II (Johnson 1976) in teXsan (MSC, 1992-1997) 
;
_computing_publication_material 'CRYSTALS (Betteridge et al., 2003)'
_computing_structure_refinement 'CRYSTALS (Betteridge et al., 2003)'
_computing_structure_solution 'SIR92 (Altomare et al., 1994)'
_diffrn_ambient_temperature 200
_diffrn_measured_fraction_theta_full 0.996
_diffrn_measured_fraction_theta_max 0.996
_diffrn_measurement_device Area
_diffrn_measurement_device_type 'Nonius KappaCCD'
_diffrn_measurement_method ' \f and \w scans with CCD '
_diffrn_radiation_monochromator graphite
_diffrn_radiation_type 'Mo K\a'
_diffrn_radiation_wavelength 0.71073
_diffrn_reflns_av_R_equivalents 0.116
_diffrn_reflns_limit_h_max 9
_diffrn_reflns_limit_h_min -8
_diffrn_reflns_limit_k_max 28
_diffrn_reflns_limit_k_min -28
_diffrn_reflns_limit_l_max 17
_diffrn_reflns_limit_l_min -17
_diffrn_reflns_number 30968
_diffrn_reflns_theta_full 25.026
_diffrn_reflns_theta_max 25.026
_diffrn_reflns_theta_min 2.605
_diffrn_standards_number 0
_exptl_absorpt_coefficient_mu 0.108
_exptl_absorpt_correction_T_max 0.997
_exptl_absorpt_correction_T_min 0.927
_exptl_absorpt_correction_type multi-scan
_exptl_absorpt_process_details 'DENZO/SCALEPACK (Otwinowski & Minor, 1997)'
_exptl_crystal_colour colourless
_exptl_crystal_density_diffrn 1.437
_exptl_crystal_density_method 'not measured'
_exptl_crystal_description needle
_exptl_crystal_F_000 1328
_exptl_crystal_size_max 0.210
_exptl_crystal_size_mid 0.050
_exptl_crystal_size_min 0.030
_refine_diff_density_max 1.27
_refine_diff_density_min -1.22
_refine_ls_extinction_method None
_refine_ls_goodness_of_fit_ref 0.9467
_refine_ls_hydrogen_treatment constr
_refine_ls_matrix_type full
_refine_ls_number_parameters 415
_refine_ls_number_reflns 5144
_refine_ls_number_restraints 0
_refine_ls_R_factor_all 0.2065
_refine_ls_R_factor_gt 0.0688
_refine_ls_shift/su_max 0.0082249
_refine_ls_shift/su_mean 0.0014690
_refine_ls_structure_factor_coef Fsqd
_refine_ls_weighting_details
;
 Method= Modified Sheldrick 
 w=1/[\s^2^(F^2^) + ( 0.04P)^2^ + 4.25P] 
 ,where P=(max(Fo^2^,0) + 2Fc^2^)/3 
;
_refine_ls_weighting_scheme calc
_refine_ls_wR_factor_all 0.1541
_refine_ls_wR_factor_gt 0.1099
_refine_ls_wR_factor_ref 0.1541
_reflns_limit_h_max 9
_reflns_limit_h_min -9
_reflns_limit_k_max 28
_reflns_limit_k_min 0
_reflns_limit_l_max 17
_reflns_limit_l_min 0
_reflns_number_gt 2153
_reflns_number_total 5144
_reflns_threshold_expression I>2.0\s(I)
_oxford_diffrn_Wilson_B_factor 1.47
_oxford_diffrn_Wilson_scale 117.69
_oxford_refine_ls_r_factor_ref 0.2065
_oxford_refine_ls_scale 0.12213(6)
_oxford_reflns_number_all 5144
_oxford_reflns_threshold_expression_ref I>-10.0\s(I)
_oxford_structure_analysis_title '3071719 she1205a - scalepacked'
_cod_data_source_file jo500458y_si_005.cif
_cod_data_source_block she1205a
_cod_depositor_comments
;The following automatic conversions were performed:

'_symmetry_cell_setting'
 value 'Monoclinic' changed to 'monoclinic'
according
 to
/usr/data/users/saulius/automatic-downloads/rss-feeds/ACS/lib/dictionaries/cif_core.dic
dictionary
 named 'cif_core.dic' version 2.4.2 from 2011-04-26.

Automatic conversion
 script
Id: cif_fix_values 2281 2013-09-26 08:29:07Z andrius  Adding full
 bibliography for /tmp/tmp-cod-update-bibliographies-17276/cifs/4029219.cif.
;
_cod_original_sg_symbol_H-M 'P 1 21/c 1 '
_cod_database_code 4029219

loop_
_symmetry_equiv_pos_as_xyz
x,y,z
-x,-y,-z
-x,y+1/2,-z+1/2
x,-y+1/2,z+1/2

loop_
_atom_site_label
_atom_site_type_symbol
_atom_site_fract_x
_atom_site_fract_y
_atom_site_fract_z
_atom_site_U_iso_or_equiv
_atom_site_occupancy
_atom_site_adp_type
_atom_site_refinement_flags_posn
O1 O -0.0708(3) 0.34837(13) 0.2279(2) 0.0463 1.0000 Uani .
C2 C 0.0736(5) 0.31334(19) 0.2236(3) 0.0442 1.0000 Uani .
C3 C 0.1164(5) 0.3103(2) 0.3221(3) 0.0405 1.0000 Uani .
C4 C 0.0671(5) 0.36624(17) 0.3620(3) 0.0331 1.0000 Uani .
C5 C 0.0011(5) 0.39431(18) 0.2766(3) 0.0399 1.0000 Uani .
C6 C 0.1407(5) 0.41073(18) 0.2124(3) 0.0385 1.0000 Uani .
C7 C 0.2903(5) 0.4345(2) 0.2552(3) 0.0407 1.0000 Uani .
O8 O 0.3072(4) 0.47972(14) 0.2914(3) 0.0627 1.0000 Uani .
N9 N 0.4113(4) 0.39437(15) 0.2504(3) 0.0388 1.0000 Uani .
C10 C 0.5689(5) 0.4018(2) 0.2933(3) 0.0560 1.0000 Uani .
C11 C 0.3668(5) 0.3466(2) 0.2041(3) 0.0369 1.0000 Uani .
O12 O 0.4545(4) 0.30682(13) 0.1924(2) 0.0483 1.0000 Uani .
C13 C 0.1930(5) 0.35298(17) 0.1754(3) 0.0379 1.0000 Uani .
C14 C 0.1654(5) 0.2692(2) 0.3757(4) 0.0473 1.0000 Uani .
C15 C 0.1756(5) 0.28177(19) 0.4753(3) 0.0466 1.0000 Uani .
C16 C 0.0189(5) 0.31178(18) 0.5063(3) 0.0406 1.0000 Uani .
C17 C 0.0413(5) 0.34543(19) 0.5913(4) 0.0411 1.0000 Uani .
O18 O 0.1075(4) 0.33080(13) 0.6614(2) 0.0565 1.0000 Uani .
N19 N -0.0239(4) 0.39854(15) 0.5792(3) 0.0399 1.0000 Uani .
C20 C -0.0326(6) 0.4410(2) 0.6492(3) 0.0592 1.0000 Uani .
C21 C -0.0876(5) 0.40538(19) 0.4932(3) 0.0372 1.0000 Uani .
O22 O -0.1548(4) 0.44825(13) 0.4687(2) 0.0497 1.0000 Uani .
C23 C -0.0518(5) 0.35448(17) 0.4385(3) 0.0371 1.0000 Uani .
O101 O 0.4179(3) 0.15379(14) 0.4838(2) 0.0507 1.0000 Uani .
C102 C 0.5709(5) 0.1836(2) 0.4861(3) 0.0465 1.0000 Uani .
C103 C 0.6143(5) 0.18217(19) 0.3876(3) 0.0391 1.0000 Uani .
C104 C 0.5539(5) 0.12617(19) 0.3534(3) 0.0396 1.0000 Uani .
C105 C 0.4762(5) 0.10354(19) 0.4404(3) 0.0432 1.0000 Uani .
C106 C 0.6081(5) 0.08518(19) 0.5082(3) 0.0422 1.0000 Uani .
C107 C 0.7459(6) 0.0530(2) 0.4678(3) 0.0422 1.0000 Uani .
O108 O 0.7453(4) 0.00537(15) 0.4383(2) 0.0578 1.0000 Uani .
N109 N 0.8783(4) 0.08835(17) 0.4644(3) 0.0453 1.0000 Uani .
C110 C 1.0307(5) 0.0745(2) 0.4190(4) 0.0708 1.0000 Uani .
C111 C 0.8524(6) 0.1406(2) 0.5043(3) 0.0444 1.0000 Uani .
O112 O 0.9519(4) 0.17681(14) 0.5095(2) 0.0607 1.0000 Uani .
C113 C 0.6800(5) 0.14153(19) 0.5371(3) 0.0420 1.0000 Uani .
C114 C 0.6703(5) 0.2190(2) 0.3310(4) 0.0488 1.0000 Uani .
C115 C 0.6759(5) 0.20426(19) 0.2317(3) 0.0459 1.0000 Uani .
C116 C 0.5111(5) 0.17791(18) 0.2042(3) 0.0406 1.0000 Uani .
C117 C 0.5240(6) 0.1441(2) 0.1195(4) 0.0426 1.0000 Uani .
O118 O 0.5850(4) 0.15748(14) 0.0480(2) 0.0606 1.0000 Uani .
N119 N 0.4503(4) 0.09275(15) 0.1345(3) 0.0423 1.0000 Uani .
C120 C 0.4383(6) 0.04977(19) 0.0660(3) 0.0552 1.0000 Uani .
C121 C 0.3958(5) 0.0860(2) 0.2219(4) 0.0409 1.0000 Uani .
O122 O 0.3284(4) 0.04436(13) 0.2514(2) 0.0508 1.0000 Uani .
C123 C 0.4364(5) 0.13817(18) 0.2751(3) 0.0375 1.0000 Uani .
H21 H 0.0562 0.2774 0.1932 0.0533 1.0000 Uiso R
H41 H 0.1623 0.3869 0.3850 0.0400 1.0000 Uiso R
H51 H -0.0759 0.4249 0.2883 0.0460 1.0000 Uiso R
H61 H 0.1029 0.4354 0.1641 0.0459 1.0000 Uiso R
H101 H 0.6411 0.3744 0.2667 0.0839 1.0000 Uiso R
H102 H 0.6069 0.4392 0.2811 0.0841 1.0000 Uiso R
H103 H 0.5597 0.3959 0.3576 0.0843 1.0000 Uiso R
H131 H 0.1836 0.3498 0.1096 0.0451 1.0000 Uiso R
H141 H 0.1903 0.2336 0.3518 0.0569 1.0000 Uiso R
H151 H 0.2647 0.3082 0.4863 0.0551 1.0000 Uiso R
H152 H 0.1927 0.2476 0.5104 0.0560 1.0000 Uiso R
H161 H -0.0631 0.2833 0.5199 0.0485 1.0000 Uiso R
H201 H -0.0865 0.4734 0.6283 0.0885 1.0000 Uiso R
H202 H 0.0736 0.4512 0.6691 0.0890 1.0000 Uiso R
H203 H -0.0897 0.4269 0.6990 0.0892 1.0000 Uiso R
H231 H -0.1522 0.3398 0.4129 0.0436 1.0000 Uiso R
H1021 H 0.5632 0.2216 0.5128 0.0559 1.0000 Uiso R
H1041 H 0.6417 0.1023 0.3325 0.0470 1.0000 Uiso R
H1051 H 0.3902 0.0758 0.4303 0.0513 1.0000 Uiso R
H1061 H 0.5593 0.0649 0.5597 0.0507 1.0000 Uiso R
H1101 H 1.0765 0.1068 0.3905 0.1067 1.0000 Uiso R
H1102 H 1.1060 0.0604 0.4622 0.1066 1.0000 Uiso R
H1103 H 1.0121 0.0462 0.3749 0.1061 1.0000 Uiso R
H1131 H 0.6751 0.1476 0.6042 0.0501 1.0000 Uiso R
H1141 H 0.7042 0.2539 0.3512 0.0585 1.0000 Uiso R
H1151 H 0.6989 0.2374 0.1945 0.0549 1.0000 Uiso R
H1152 H 0.7604 0.1771 0.2209 0.0546 1.0000 Uiso R
H1161 H 0.4344 0.2082 0.1935 0.0485 1.0000 Uiso R
H1201 H 0.3806 0.0179 0.0895 0.0833 1.0000 Uiso R
H1202 H 0.5447 0.0376 0.0484 0.0836 1.0000 Uiso R
H1203 H 0.3811 0.0635 0.0146 0.0836 1.0000 Uiso R
H1231 H 0.3367 0.1539 0.3001 0.0445 1.0000 Uiso R

loop_
_atom_site_aniso_label
_atom_site_aniso_U_11
_atom_site_aniso_U_22
_atom_site_aniso_U_33
_atom_site_aniso_U_23
_atom_site_aniso_U_13
_atom_site_aniso_U_12
O1 0.0341(18) 0.051(2) 0.054(2) -0.0147(18) -0.0020(16) -0.0028(16)
C2 0.036(3) 0.041(3) 0.056(4) -0.009(3) 0.006(2) 0.002(2)
C3 0.033(3) 0.042(3) 0.047(3) -0.008(3) 0.008(2) 0.002(2)
C4 0.026(2) 0.035(3) 0.038(3) 0.002(2) 0.004(2) 0.000(2)
C5 0.028(3) 0.037(3) 0.055(3) -0.006(3) 0.002(2) 0.004(2)
C6 0.036(3) 0.037(3) 0.042(3) -0.004(2) 0.004(2) 0.006(2)
C7 0.025(3) 0.043(3) 0.054(3) -0.001(3) 0.007(2) -0.002(2)
O8 0.047(2) 0.044(2) 0.097(3) -0.019(2) 0.012(2) -0.0030(17)
N9 0.024(2) 0.037(2) 0.056(3) -0.005(2) 0.0004(19) -0.0007(18)
C10 0.030(3) 0.063(4) 0.074(4) -0.014(3) -0.002(3) 0.003(3)
C11 0.038(3) 0.036(3) 0.036(3) 0.006(3) 0.003(2) -0.004(2)
O12 0.0424(19) 0.042(2) 0.061(2) -0.0010(18) 0.0107(17) 0.0115(17)
C13 0.029(3) 0.039(3) 0.046(3) -0.007(2) 0.002(2) -0.002(2)
C14 0.042(3) 0.041(3) 0.060(4) -0.006(3) 0.013(3) 0.002(2)
C15 0.036(3) 0.033(3) 0.071(4) 0.009(3) 0.003(3) 0.004(2)
C16 0.035(3) 0.031(3) 0.056(3) 0.006(3) 0.005(2) -0.003(2)
C17 0.030(3) 0.040(3) 0.053(4) 0.005(3) 0.001(2) 0.002(2)
O18 0.057(2) 0.060(2) 0.052(2) 0.0113(19) -0.0068(19) 0.0062(18)
N19 0.044(2) 0.035(2) 0.041(3) -0.007(2) -0.003(2) 0.0048(19)
C20 0.062(4) 0.053(3) 0.062(4) -0.020(3) 0.001(3) 0.009(3)
C21 0.029(3) 0.035(3) 0.047(4) 0.001(3) 0.006(2) 0.002(2)
O22 0.052(2) 0.043(2) 0.055(2) 0.0007(18) 0.0021(17) 0.0146(17)
C23 0.038(3) 0.033(3) 0.040(3) 0.002(2) 0.002(2) -0.001(2)
O101 0.0337(19) 0.062(2) 0.056(2) -0.0116(19) 0.0049(16) 0.0002(17)
C102 0.044(3) 0.044(3) 0.052(4) -0.013(3) -0.001(3) 0.003(2)
C103 0.033(3) 0.031(3) 0.053(3) 0.001(3) -0.003(2) 0.000(2)
C104 0.028(3) 0.048(3) 0.043(3) -0.006(2) -0.008(2) 0.001(2)
C105 0.030(3) 0.046(3) 0.053(4) -0.005(3) 0.000(3) -0.001(2)
C106 0.034(3) 0.053(3) 0.040(3) 0.002(3) 0.006(2) 0.003(2)
C107 0.038(3) 0.052(3) 0.036(3) -0.004(3) -0.001(2) 0.003(3)
O108 0.059(2) 0.045(2) 0.069(3) -0.002(2) -0.0057(19) 0.0064(19)
N109 0.034(2) 0.048(3) 0.053(3) 0.006(2) -0.005(2) 0.002(2)
C110 0.037(3) 0.092(5) 0.083(4) 0.001(4) 0.008(3) 0.015(3)
C111 0.047(3) 0.044(3) 0.041(3) 0.009(3) -0.012(3) -0.009(3)
O112 0.048(2) 0.059(2) 0.075(3) 0.011(2) -0.0160(19) -0.0126(19)
C113 0.039(3) 0.045(3) 0.043(3) -0.003(3) -0.001(2) 0.003(2)
C114 0.046(3) 0.035(3) 0.065(4) -0.006(3) -0.016(3) 0.002(2)
C115 0.039(3) 0.039(3) 0.059(4) 0.007(3) 0.002(3) -0.002(2)
C116 0.030(2) 0.030(3) 0.061(3) -0.010(3) -0.009(2) 0.008(2)
C117 0.044(3) 0.041(3) 0.043(3) -0.004(3) 0.000(3) 0.000(2)
O118 0.075(3) 0.062(2) 0.045(2) 0.003(2) 0.009(2) -0.001(2)
N119 0.050(3) 0.034(2) 0.043(3) -0.006(2) -0.001(2) 0.004(2)
C120 0.068(4) 0.044(3) 0.053(3) -0.015(3) -0.001(3) -0.001(3)
C121 0.034(3) 0.034(3) 0.055(4) 0.002(3) -0.007(3) 0.000(2)
O122 0.047(2) 0.043(2) 0.063(2) -0.0043(19) -0.0043(17) -0.0090(17)
C123 0.030(3) 0.039(3) 0.044(3) -0.003(3) 0.007(2) -0.001(2)

loop_
_atom_type_symbol
_atom_type_scat_dispersion_real
_atom_type_scat_dispersion_imag
_atom_type_scat_Cromer_Mann_a1
_atom_type_scat_Cromer_Mann_b1
_atom_type_scat_Cromer_Mann_a2
_atom_type_scat_Cromer_Mann_b2
_atom_type_scat_Cromer_Mann_a3
_atom_type_scat_Cromer_Mann_b3
_atom_type_scat_Cromer_Mann_a4
_atom_type_scat_Cromer_Mann_b4
_atom_type_scat_Cromer_Mann_c
_atom_type_scat_source
C 0.0033 0.0016 2.3100 20.8439 1.0200 10.2075 1.5886 0.5687 0.8650 51.6512 0.2156 'International Tables Vol C 4.2.6.8 and 6.1.1.4'
H 0.0000 0.0000 0.4930 10.5109 0.3229 26.1257 0.1402 3.1424 0.0408 57.7998 0.0030 'International Tables Vol C 4.2.6.8 and 6.1.1.4'
N 0.0061 0.0033 12.2126 0.0057 3.1322 9.8933 2.0125 28.9975 1.1663 0.5826 -11.5290 'International Tables Vol C 4.2.6.8 and 6.1.1.4'
O 0.0106 0.0060 3.0485 13.2771 2.2868 5.7011 1.5463 0.3239 0.8670 32.9089 0.2508 'International Tables Vol C 4.2.6.8 and 6.1.1.4'

loop_
_geom_angle_atom_site_label_1
_geom_angle_atom_site_label_2
_geom_angle_atom_site_label_3
_geom_angle
_geom_angle_publ_flag
C2 O1 C5 96.9(3) yes
O1 C2 C3 100.3(3) yes
O1 C2 C13 101.2(3) yes
C3 C2 C13 109.1(4) yes
O1 C2 H21 113.7 no
C3 C2 H21 115.9 no
C13 C2 H21 114.8 no
C2 C3 C4 105.8(4) yes
C2 C3 C14 133.6(4) yes
C4 C3 C14 120.0(4) yes
C3 C4 C5 99.2(4) yes
C3 C4 C23 107.5(3) yes
C5 C4 C23 117.5(4) yes
C3 C4 H41 111.0 no
C5 C4 H41 110.4 no
C23 C4 H41 110.6 no
C4 C5 O1 103.2(3) yes
C4 C5 C6 110.6(3) yes
O1 C5 C6 101.1(3) yes
C4 C5 H51 114.2 no
O1 C5 H51 112.6 no
C6 C5 H51 113.9 no
C5 C6 C7 116.9(4) yes
C5 C6 C13 101.6(3) yes
C7 C6 C13 104.8(3) yes
C5 C6 H61 111.3 no
C7 C6 H61 110.1 no
C13 C6 H61 111.6 no
C6 C7 O8 128.1(4) yes
C6 C7 N9 108.2(4) yes
O8 C7 N9 123.7(4) yes
C7 N9 C10 122.5(4) yes
C7 N9 C11 113.8(4) yes
C10 N9 C11 123.6(4) yes
N9 C10 H101 107.0 no
N9 C10 H102 108.8 no
H101 C10 H102 110.3 no
N9 C10 H103 109.8 no
H101 C10 H103 110.5 no
H102 C10 H103 110.3 no
N9 C11 O12 124.1(4) yes
N9 C11 C13 108.1(4) yes
O12 C11 C13 127.8(4) yes
C2 C13 C6 101.8(3) yes
C2 C13 C11 114.8(4) yes
C6 C13 C11 105.0(3) yes
C2 C13 H131 111.1 no
C6 C13 H131 113.6 no
C11 C13 H131 110.3 no
C3 C14 C15 117.1(4) yes
C3 C14 H141 120.6 no
C15 C14 H141 122.3 no
C14 C15 C16 109.6(4) yes
C14 C15 H151 109.3 no
C16 C15 H151 106.4 no
C14 C15 H152 111.3 no
C16 C15 H152 110.4 no
H151 C15 H152 109.8 no
C15 C16 C17 113.1(4) yes
C15 C16 C23 115.4(4) yes
C17 C16 C23 103.8(4) yes
C15 C16 H161 108.6 no
C17 C16 H161 106.5 no
C23 C16 H161 109.2 no
C16 C17 O18 127.7(4) yes
C16 C17 N19 109.4(4) yes
O18 C17 N19 122.9(4) yes
C17 N19 C20 124.4(4) yes
C17 N19 C21 111.9(4) yes
C20 N19 C21 123.6(4) yes
N19 C20 H201 111.3 no
N19 C20 H202 110.6 no
H201 C20 H202 108.9 no
N19 C20 H203 109.6 no
H201 C20 H203 108.2 no
H202 C20 H203 108.2 no
N19 C21 O22 123.0(4) yes
N19 C21 C23 109.1(4) yes
O22 C21 C23 127.8(4) yes
C16 C23 C4 111.0(3) yes
C16 C23 C21 105.1(4) yes
C4 C23 C21 112.4(4) yes
C16 C23 H231 109.7 no
C4 C23 H231 109.2 no
C21 C23 H231 109.4 no
C102 O101 C105 97.2(3) yes
O101 C102 C103 100.0(3) yes
O101 C102 C113 101.7(4) yes
C103 C102 C113 108.6(4) yes
O101 C102 H1021 113.7 no
C103 C102 H1021 115.0 no
C113 C102 H1021 115.9 no
C102 C103 C104 105.4(4) yes
C102 C103 C114 134.1(5) yes
C104 C103 C114 120.0(5) yes
C103 C104 C105 99.7(4) yes
C103 C104 C123 107.2(4) yes
C105 C104 C123 115.6(4) yes
C103 C104 H1041 112.1 no
C105 C104 H1041 111.9 no
C123 C104 H1041 109.9 no
C104 C105 O101 102.8(4) yes
C104 C105 C106 110.3(4) yes
O101 C105 C106 100.5(3) yes
C104 C105 H1051 114.3 no
O101 C105 H1051 112.7 no
C106 C105 H1051 114.8 no
C105 C106 C107 115.1(4) yes
C105 C106 C113 101.9(4) yes
C107 C106 C113 105.4(4) yes
C105 C106 H1061 110.5 no
C107 C106 H1061 111.5 no
C113 C106 H1061 111.9 no
C106 C107 O108 128.1(5) yes
C106 C107 N109 107.8(4) yes
O108 C107 N109 124.0(4) yes
C107 N109 C110 124.1(4) yes
C107 N109 C111 114.0(4) yes
C110 N109 C111 121.8(4) yes
N109 C110 H1101 111.1 no
N109 C110 H1102 109.5 no
H1101 C110 H1102 108.7 no
N109 C110 H1103 109.6 no
H1101 C110 H1103 109.5 no
H1102 C110 H1103 108.3 no
N109 C111 O112 124.5(5) yes
N109 C111 C113 107.1(4) yes
O112 C111 C113 128.4(5) yes
C102 C113 C106 101.9(3) yes
C102 C113 C111 113.9(4) yes
C106 C113 C111 105.4(4) yes
C102 C113 H1131 111.4 no
C106 C113 H1131 112.8 no
C111 C113 H1131 111.0 no
C103 C114 C115 118.7(4) yes
C103 C114 H1141 120.5 no
C115 C114 H1141 120.7 no
C114 C115 C116 108.7(4) yes
C114 C115 H1151 111.3 no
C116 C115 H1151 110.4 no
C114 C115 H1152 109.8 no
C116 C115 H1152 108.7 no
H1151 C115 H1152 107.9 no
C115 C116 C117 112.0(4) yes
C115 C116 C123 115.0(4) yes
C117 C116 C123 105.5(4) yes
C115 C116 H1161 108.3 no
C117 C116 H1161 108.0 no
C123 C116 H1161 107.9 no
C116 C117 O118 128.2(5) yes
C116 C117 N119 108.1(4) yes
O118 C117 N119 123.7(5) yes
C117 N119 C120 123.0(4) yes
C117 N119 C121 113.4(4) yes
C120 N119 C121 123.5(4) yes
N119 C120 H1201 109.9 no
N119 C120 H1202 109.9 no
H1201 C120 H1202 108.3 no
N119 C120 H1203 110.5 no
H1201 C120 H1203 108.3 no
H1202 C120 H1203 110.0 no
N119 C121 O122 125.4(4) yes
N119 C121 C123 108.6(4) yes
O122 C121 C123 125.9(5) yes
C104 C123 C116 111.9(3) yes
C104 C123 C121 112.3(4) yes
C116 C123 C121 104.0(4) yes
C104 C123 H1231 108.6 no
C116 C123 H1231 111.0 no
C121 C123 H1231 109.0 no

loop_
_geom_bond_atom_site_label_1
_geom_bond_atom_site_label_2
_geom_bond_distance
_geom_bond_publ_flag
O1 C2 1.460(5) yes
O1 C5 1.441(5) yes
C2 C3 1.502(6) yes
C2 C13 1.543(6) yes
C2 H21 0.980 no
C3 C4 1.516(6) yes
C3 C14 1.325(6) yes
C4 C5 1.531(6) yes
C4 C23 1.525(6) yes
C4 H41 0.988 no
C5 C6 1.547(6) yes
C5 H51 0.984 no
C6 C7 1.503(6) yes
C6 C13 1.545(6) yes
C6 H61 0.977 no
C7 O8 1.212(5) yes
C7 N9 1.388(5) yes
N9 C10 1.461(5) yes
N9 C11 1.381(5) yes
C10 H101 0.969 no
C10 H102 0.962 no
C10 H103 0.966 no
C11 O12 1.207(5) yes
C11 C13 1.507(6) yes
C13 H131 0.980 no
C14 C15 1.506(6) yes
C14 H141 0.942 no
C15 C16 1.551(6) yes
C15 H151 0.983 no
C15 H152 0.977 no
C16 C17 1.504(6) yes
C16 C23 1.546(6) yes
C16 H161 0.982 no
C17 O18 1.223(5) yes
C17 N19 1.389(5) yes
N19 C20 1.450(5) yes
N19 C21 1.388(5) yes
C20 H201 0.945 no
C20 H202 0.959 no
C20 H203 0.939 no
C21 O22 1.220(5) yes
C21 C23 1.490(6) yes
C23 H231 0.978 no
O101 C102 1.453(5) yes
O101 C105 1.443(5) yes
C102 C103 1.502(6) yes
C102 C113 1.546(6) yes
C102 H1021 0.991 no
C103 C104 1.514(6) yes
C103 C114 1.300(6) yes
C104 C105 1.537(6) yes
C104 C123 1.540(6) yes
C104 H1041 0.974 no
C105 C106 1.546(6) yes
C105 H1051 0.983 no
C106 C107 1.499(6) yes
C106 C113 1.532(6) yes
C106 H1061 0.989 no
C107 O108 1.219(5) yes
C107 N109 1.383(6) yes
N109 C110 1.467(5) yes
N109 C111 1.397(6) yes
C110 H1101 0.958 no
C110 H1102 0.955 no
C110 H1103 0.951 no
C111 O112 1.196(5) yes
C111 C113 1.508(6) yes
C113 H1131 1.003 no
C114 C115 1.512(6) yes
C114 H1141 0.929 no
C115 C116 1.556(6) yes
C115 H1151 0.983 no
C115 H1152 0.967 no
C116 C117 1.495(6) yes
C116 C123 1.543(6) yes
C116 H1161 0.975 no
C117 O118 1.215(5) yes
C117 N119 1.387(6) yes
N119 C120 1.446(5) yes
N119 C121 1.379(6) yes
C120 H1201 0.963 no
C120 H1202 0.963 no
C120 H1203 0.954 no
C121 O122 1.220(5) yes
C121 C123 1.511(6) yes
C123 H1231 0.980 no

loop_
_geom_contact_atom_site_label_1
_geom_contact_atom_site_label_2
_geom_contact_distance
_geom_contact_site_symmetry_2
_geom_contact_publ_flag
O1 O112 3.293(4) 4_454 no
O1 C111 3.380(5) 4_454 no
O1 C10 3.385(5) 1_455 no
O1 C113 3.504(5) 4_454 no
O8 C20 3.085(6) 2_566 no
O8 C120 3.418(6) 3_655 no
O8 O122 3.446(5) 3_655 no
O8 O108 3.481(5) 3_655 no
O8 N119 3.536(5) 3_655 no
O8 C121 3.538(6) 3_655 no
O12 C115 3.112(5) . no
O12 C116 3.117(5) . no
O12 C113 3.207(5) 4_554 no
O12 C102 3.210(5) 4_554 no
O12 O101 3.241(4) 4_554 no
O12 C114 3.433(6) . no
O18 C121 3.230(6) 4 no
O18 C123 3.284(5) 4 no
O18 N119 3.397(5) 4 no
O18 C116 3.406(5) 4 no
O18 C117 3.553(6) 4 no
O18 C2 3.572(5) 4 no
O22 C120 3.411(6) 3 no
O22 O118 3.519(5) 4_455 no
O22 C20 3.527(6) 2_566 no
O101 C11 3.288(5) 4 no
O101 C13 3.396(5) 4 no
O108 C6 3.312(5) 3_645 no
O108 C7 3.339(5) 3_645 no
O108 C110 3.395(6) 2_756 no
O112 C15 3.156(5) 1_655 no
O112 C13 3.242(5) 4_655 no
O112 C16 3.269(5) 1_655 no
O112 C2 3.333(5) 4_655 no
O112 C14 3.451(6) 1_655 no
O118 C21 3.202(5) 4_654 no
O118 C23 3.427(5) 4_654 no
O118 N19 3.532(5) 4_654 no
O122 C20 3.366(6) 4_554 no
O122 C10 3.569(6) 3_645 no
O122 C110 3.570(6) 1_455 no
C5 C10 3.590(6) 1_455 no
C11 C113 3.593(6) 4_554 no
C120 C120 3.241(9) 2_655 no

loop_
_geom_torsion_atom_site_label_1
_geom_torsion_atom_site_label_2
_geom_torsion_atom_site_label_3
_geom_torsion_atom_site_label_4
_geom_torsion
_geom_torsion_publ_flag
O1 C2 C3 C4 -33.4(4) no
O1 C2 C3 C14 137.5(5) no
O1 C2 C13 C6 34.1(4) no
O1 C2 C13 C11 146.8(4) no
O1 C5 C4 C3 34.7(4) no
O1 C5 C4 C23 -80.6(4) no
O1 C5 C6 C7 -149.1(4) no
O1 C5 C6 C13 -35.8(4) no
O8 C7 N9 C10 3.5(7) no
O8 C7 N9 C11 -178.4(5) no
O8 C7 C6 C5 -70.1(6) no
O8 C7 C6 C13 178.4(5) no
O12 C11 N9 C7 179.9996 no
O12 C11 N9 C10 -1.9(7) no
O12 C11 C13 C2 66.4(6) no
O12 C11 C13 C6 177.2(4) no
O18 C17 N19 C20 -4.9(7) no
O18 C17 N19 C21 178.2(4) no
O18 C17 C16 C15 -47.2(6) no
O18 C17 C16 C23 -172.9(4) no
O22 C21 N19 C17 178.0(4) no
O22 C21 N19 C20 1.0(7) no
O22 C21 C23 C4 64.5(6) no
O22 C21 C23 C16 -174.6(4) no
O101 C102 C103 C104 -35.4(4) no
O101 C102 C103 C114 135.6(5) no
O101 C102 C113 C106 31.5(4) no
O101 C102 C113 C111 144.4(4) no
O101 C105 C104 C103 32.7(4) no
O101 C105 C104 C123 -81.8(4) no
O101 C105 C106 C107 -151.1(4) no
O101 C105 C106 C113 -37.6(4) no
O108 C107 N109 C110 4.7(7) no
O108 C107 N109 C111 -178.6(4) no
O108 C107 C106 C105 -70.9(6) no
O108 C107 C106 C113 177.6(4) no
O112 C111 N109 C107 179.0(4) no
O112 C111 N109 C110 -4.2(7) no
O112 C111 C113 C102 66.4(6) no
O112 C111 C113 C106 177.3(5) no
O118 C117 N119 C120 -0.1(7) no
O118 C117 N119 C121 177.4(4) no
O118 C117 C116 C115 -49.4(7) no
O118 C117 C116 C123 -175.1(5) no
O122 C121 N119 C117 -179.4(4) no
O122 C121 N119 C120 -1.9(7) no
O122 C121 C123 C104 61.8(6) no
O122 C121 C123 C116 -177.1(4) no
N9 C7 C6 C5 107.5(4) no
N9 C7 C6 C13 -4.1(5) no
N9 C11 C13 C2 -111.6(4) no
N9 C11 C13 C6 -0.8(5) no
N19 C17 C16 C15 131.8(4) no
N19 C17 C16 C23 6.0(4) no
N19 C21 C23 C4 -112.4(4) no
N19 C21 C23 C16 8.5(4) no
N109 C107 C106 C105 105.7(4) no
N109 C107 C106 C113 -5.7(5) no
N109 C111 C113 C102 -113.2(4) no
N109 C111 C113 C106 -2.3(5) no
N119 C117 C116 C115 131.5(4) no
N119 C117 C116 C123 5.8(5) no
N119 C121 C123 C104 -117.1(4) no
N119 C121 C123 C116 4.0(4) no
C2 O1 C5 C4 -56.5(4) no
C2 O1 C5 C6 58.0(3) no
C2 C3 C4 C5 -0.2(4) no
C2 C3 C4 C23 122.7(4) no
C2 C3 C14 C15 -172.3(4) no
C2 C13 C6 C5 0.6(4) no
C2 C13 C6 C7 122.8(4) no
C3 C2 O1 C5 54.5(4) no
C3 C2 C13 C6 -71.0(4) no
C3 C2 C13 C11 41.7(5) no
C3 C4 C5 C6 -72.8(4) no
C3 C4 C23 C16 52.8(4) no
C3 C4 C23 C21 170.2(3) no
C3 C14 C15 C16 46.9(5) no
C4 C3 C2 C13 72.3(4) no
C4 C3 C14 C15 -2.4(6) no
C4 C5 C6 C7 -40.4(5) no
C4 C5 C6 C13 73.0(4) no
C4 C23 C16 C15 -11.0(5) no
C4 C23 C16 C17 113.2(4) no
C5 O1 C2 C13 -57.5(4) no
C5 C4 C3 C14 -172.6(4) no
C5 C4 C23 C16 163.5(4) no
C5 C4 C23 C21 -79.0(5) no
C5 C6 C13 C11 -119.2(4) no
C6 C5 C4 C23 171.9(3) no
C6 C7 N9 C10 -174.2(4) no
C6 C7 N9 C11 3.9(5) no
C7 N9 C11 C13 -1.9(5) no
C7 C6 C13 C11 2.9(4) no
C10 N9 C11 C13 176.1(4) no
C13 C2 C3 C14 -116.8(5) no
C14 C3 C4 C23 -49.7(5) no
C14 C15 C16 C17 -157.4(4) no
C14 C15 C16 C23 -38.2(5) no
C15 C16 C23 C21 -132.8(4) no
C16 C17 N19 C20 176.0(4) no
C16 C17 N19 C21 -0.9(5) no
C17 N19 C21 C23 -5.0(5) no
C17 C16 C23 C21 -8.6(4) no
C20 N19 C21 C23 178.0(4) no
C102 O101 C105 C104 -55.7(4) no
C102 O101 C105 C106 58.2(4) no
C102 C103 C104 C105 1.9(4) no
C102 C103 C104 C123 122.6(4) no
C102 C103 C114 C115 -170.9(4) no
C102 C113 C106 C105 3.5(4) no
C102 C113 C106 C107 124.0(4) no
C103 C102 O101 C105 55.5(4) no
C103 C102 C113 C106 -73.5(4) no
C103 C102 C113 C111 39.5(5) no
C103 C104 C105 C106 -73.8(4) no
C103 C104 C123 C116 51.0(4) no
C103 C104 C123 C121 167.5(4) no
C103 C114 C115 C116 46.5(5) no
C104 C103 C102 C113 70.7(4) no
C104 C103 C114 C115 -1.0(6) no
C104 C105 C106 C107 -43.2(5) no
C104 C105 C106 C113 70.3(4) no
C104 C123 C116 C115 -8.3(5) no
C104 C123 C116 C117 115.6(4) no
C105 O101 C102 C113 -56.0(4) no
C105 C104 C103 C114 -170.6(4) no
C105 C104 C123 C116 161.1(4) no
C105 C104 C123 C121 -82.4(5) no
C105 C106 C113 C111 -115.7(4) no
C106 C105 C104 C123 171.8(4) no
C106 C107 N109 C110 -172.1(4) no
C106 C107 N109 C111 4.6(5) no
C107 N109 C111 C113 -1.4(5) no
C107 C106 C113 C111 4.8(5) no
C110 N109 C111 C113 175.4(4) no
C113 C102 C103 C114 -118.3(6) no
C114 C103 C104 C123 -49.9(5) no
C114 C115 C116 C117 -159.6(4) no
C114 C115 C116 C123 -39.2(5) no
C115 C116 C123 C121 -129.7(4) no
C116 C117 N119 C120 179.0(4) no
C116 C117 N119 C121 -3.5(5) no
C117 N119 C121 C123 -0.5(5) no
C117 C116 C123 C121 -5.8(4) no
C120 N119 C121 C123 177.0(4) no
